data_2015500
loop_
_publ_author_name
'Zora, Metin'
'A\,c\?ikg\"oz, Canet'
'Tumay, T\"ulay Asl\?i'
'Odaba\,so\(glu, Mustafa'
'B\"uy\"ukg\"ung\"or, Orhan'

_publ_section_title
;
 Propynylferrocene and (phenylethynyl)ferrocene
;
_journal_coeditor_code HJ3011
_journal_issue 8
_journal_name_full 'Acta Crystallographica Section C'
_journal_page_first m327
_journal_page_last m330
_journal_paper_doi 10.1107/S0108270106022438
_journal_volume 62
_journal_year 2006
_chemical_formula_iupac '[Fe (C5 H5) (C13 H9)]'
_chemical_formula_moiety 'C18 H14 Fe'
_chemical_formula_sum 'C18 H14 Fe'
_chemical_formula_weight 286.14
_chemical_name_systematic
;
(Phenylethynyl)ferrocene
;
_space_group_IT_number 14
_symmetry_cell_setting monoclinic
_symmetry_space_group_name_Hall '-P 2ybc'
_symmetry_space_group_name_H-M 'P 1 21/c 1'
_atom_sites_solution_hydrogens geom
_atom_sites_solution_primary direct
_atom_sites_solution_secondary difmap
_audit_creation_method SHELXL-97
_cell_angle_alpha 90.00
_cell_angle_beta 105.327(8)
_cell_angle_gamma 90.00
_cell_formula_units_Z 4
_cell_length_a 8.7368(9)
_cell_length_b 10.6296(15)
_cell_length_c 15.1113(16)
_cell_measurement_reflns_used 10424
_cell_measurement_temperature 296(2)
_cell_measurement_theta_max 27.94
_cell_measurement_theta_min 1.91
_cell_volume 1353.5(3)
_computing_cell_refinement X-AREA
_computing_data_collection 'X-AREA (Stoe & Cie, 2002)'
_computing_data_reduction 'X-RED32 (Stoe & Cie, 2002)'
_computing_molecular_graphics 'Ortep-3 for Windows (Farrugia, 1997)'
_computing_publication_material 'WinGX (Farrugia, 1999)'
_computing_structure_refinement 'SHELXL97 (Sheldrick, 1997)'
_computing_structure_solution 'SHELXS97 (Sheldrick, 1997)'
_diffrn_ambient_temperature 296(2)
_diffrn_measured_fraction_theta_full 0.998
_diffrn_measured_fraction_theta_max 0.998
_diffrn_measurement_device_type 'Stoe IPDS 2'
_diffrn_measurement_method 'w scan '
_diffrn_radiation_monochromator graphite
_diffrn_radiation_source 'fine-focus sealed tube'
_diffrn_radiation_type MoK\a
_diffrn_radiation_wavelength 0.71073
_diffrn_reflns_av_R_equivalents 0.0450
_diffrn_reflns_av_sigmaI/netI 0.0431
_diffrn_reflns_limit_h_max 10
_diffrn_reflns_limit_h_min -8
_diffrn_reflns_limit_k_max 13
_diffrn_reflns_limit_k_min -12
_diffrn_reflns_limit_l_max 18
_diffrn_reflns_limit_l_min -18
_diffrn_reflns_number 7479
_diffrn_reflns_theta_full 26.00
_diffrn_reflns_theta_max 26.00
_diffrn_reflns_theta_min 2.37
_diffrn_standards_decay_% <2
_diffrn_standards_number 0
_exptl_absorpt_coefficient_mu 1.095
_exptl_absorpt_correction_T_max 0.8477
_exptl_absorpt_correction_T_min 0.5830
_exptl_absorpt_correction_type integration
_exptl_absorpt_process_details '(X-RED32; Stoe & Cie, 2002)'
_exptl_crystal_colour red
_exptl_crystal_density_diffrn 1.404
_exptl_crystal_density_method 'not measured'
_exptl_crystal_description plate
_exptl_crystal_F_000 592
_exptl_crystal_size_max 0.62
_exptl_crystal_size_mid 0.51
_exptl_crystal_size_min 0.14
_refine_diff_density_max 0.181
_refine_diff_density_min -0.209
_refine_ls_extinction_method none
_refine_ls_goodness_of_fit_ref 0.911
_refine_ls_hydrogen_treatment constr
_refine_ls_matrix_type full
_refine_ls_number_parameters 172
_refine_ls_number_reflns 2650
_refine_ls_number_restraints 0
_refine_ls_restrained_S_all 0.911
_refine_ls_R_factor_all 0.0512
_refine_ls_R_factor_gt 0.0291
_refine_ls_shift/su_max 0.001
_refine_ls_shift/su_mean 0.001
_refine_ls_structure_factor_coef Fsqd
_refine_ls_weighting_details 'calc w=1/[\s^2^(Fo^2^)+(0.0360P)^2^] where P=(Fo^2^+2Fc^2^)/3'
_refine_ls_weighting_scheme calc
_refine_ls_wR_factor_gt 0.0643
_refine_ls_wR_factor_ref 0.0694
_reflns_number_gt 1865
_reflns_number_total 2650
_reflns_threshold_expression I>2\s(I)
_cod_data_source_file hj3011.cif
_cod_data_source_block II
_cod_original_sg_symbol_H-M 'P 21/c'
_cod_database_code 2015500
_cod_database_fobs_code 2015500

loop_
_symmetry_equiv_pos_as_xyz
'x, y, z'
'-x, y+1/2, -z+1/2'
'-x, -y, -z'
'x, -y-1/2, z-1/2'

loop_
_atom_site_type_symbol
_atom_site_label
_atom_site_fract_x
_atom_site_fract_y
_atom_site_fract_z
_atom_site_U_iso_or_equiv
_atom_site_adp_type
_atom_site_calc_flag
_atom_site_refinement_flags
_atom_site_occupancy
C C1 0.8896(3) 0.33485(19) 0.37962(13) 0.0522(5) Uani d . 1
C C2 0.8274(3) 0.2171(2) 0.34068(13) 0.0577(5) Uani d . 1
H H2 0.7407 0.2062 0.2901 0.069 Uiso calc R 1
C C3 0.9205(3) 0.1200(2) 0.39231(15) 0.0645(6) Uani d . 1
H H3 0.9057 0.0341 0.3818 0.077 Uiso calc R 1
C C4 1.0398(3) 0.1766(2) 0.46243(15) 0.0660(6) Uani d . 1
H H4 1.1178 0.1340 0.5059 0.079 Uiso calc R 1
C C5 1.0214(3) 0.3082(2) 0.45583(14) 0.0587(5) Uani d . 1
H H5 1.0841 0.3672 0.4944 0.070 Uiso calc R 1
C C6 0.6545(4) 0.3274(3) 0.51408(19) 0.0841(8) Uani d . 1
H H6 0.6173 0.4064 0.4921 0.101 Uiso calc R 1
C C7 0.5918(3) 0.2107(3) 0.47678(19) 0.0846(8) Uani d . 1
H H7 0.5055 0.1992 0.4261 0.102 Uiso calc R 1
C C8 0.6834(4) 0.1147(3) 0.5301(2) 0.0808(7) Uani d . 1
H H8 0.6689 0.0286 0.5205 0.097 Uiso calc R 1
C C9 0.7992(3) 0.1719(3) 0.59944(16) 0.0769(7) Uani d . 1
H H9 0.8753 0.1301 0.6446 0.092 Uiso calc R 1
C C10 0.7828(4) 0.3028(3) 0.59019(18) 0.0794(7) Uani d . 1
H H10 0.8457 0.3626 0.6278 0.095 Uiso calc R 1
C C11 0.8314(3) 0.4571(2) 0.34863(13) 0.0558(5) Uani d . 1
C C12 0.7863(3) 0.5603(2) 0.32363(14) 0.0564(5) Uani d . 1
C C13 0.7305(2) 0.68504(18) 0.29474(13) 0.0509(5) Uani d . 1
C C14 0.6196(3) 0.7447(2) 0.33065(16) 0.0651(6) Uani d . 1
H H14 0.5808 0.7046 0.3749 0.078 Uiso calc R 1
C C15 0.5664(3) 0.8634(2) 0.30094(18) 0.0748(7) Uani d . 1
H H15 0.4908 0.9025 0.3248 0.090 Uiso calc R 1
C C16 0.6238(3) 0.9243(2) 0.23672(19) 0.0766(7) Uani d . 1
H H16 0.5875 1.0044 0.2170 0.092 Uiso calc R 1
C C17 0.7343(3) 0.8668(2) 0.20194(18) 0.0759(7) Uani d . 1
H H17 0.7739 0.9084 0.1586 0.091 Uiso calc R 1
C C18 0.7881(3) 0.74820(19) 0.22991(15) 0.0619(6) Uani d . 1
H H18 0.8634 0.7101 0.2053 0.074 Uiso calc R 1
Fe Fe1 0.82136(4) 0.22731(3) 0.474237(18) 0.05270(11) Uani d . 1

loop_
_atom_site_aniso_label
_atom_site_aniso_U_11
_atom_site_aniso_U_22
_atom_site_aniso_U_33
_atom_site_aniso_U_12
_atom_site_aniso_U_13
_atom_site_aniso_U_23
C1 0.0622(14) 0.0480(11) 0.0498(10) 0.0001(10) 0.0206(9) 0.0036(8)
C2 0.0732(14) 0.0535(12) 0.0490(10) -0.0020(12) 0.0206(10) -0.0017(9)
C3 0.0890(18) 0.0484(13) 0.0649(13) 0.0071(12) 0.0360(13) 0.0025(10)
C4 0.0679(16) 0.0693(14) 0.0662(13) 0.0171(12) 0.0272(12) 0.0153(11)
C5 0.0601(14) 0.0606(14) 0.0567(11) -0.0014(10) 0.0179(10) 0.0026(9)
C6 0.096(2) 0.0771(18) 0.097(2) 0.0256(17) 0.0565(19) 0.0176(15)
C7 0.0605(16) 0.115(2) 0.0830(17) 0.0018(17) 0.0264(13) 0.0081(17)
C8 0.0891(19) 0.0741(17) 0.0937(17) -0.0076(16) 0.0495(16) 0.0083(15)
C9 0.0833(19) 0.0956(19) 0.0604(14) 0.0137(15) 0.0343(13) 0.0204(13)
C10 0.098(2) 0.084(2) 0.0689(15) 0.0014(15) 0.0451(14) -0.0090(13)
C11 0.0629(14) 0.0550(13) 0.0513(11) -0.0054(11) 0.0184(10) -0.0004(9)
C12 0.0611(14) 0.0512(13) 0.0560(11) -0.0026(10) 0.0142(10) 0.0025(9)
C13 0.0521(12) 0.0448(11) 0.0552(10) -0.0045(9) 0.0130(9) -0.0008(8)
C14 0.0635(14) 0.0637(16) 0.0735(14) -0.0040(11) 0.0276(11) -0.0024(10)
C15 0.0619(16) 0.0673(16) 0.0972(17) 0.0089(12) 0.0245(14) -0.0157(13)
C16 0.0738(18) 0.0492(14) 0.1017(19) 0.0044(12) 0.0145(15) 0.0025(12)
C17 0.0841(19) 0.0600(15) 0.0890(16) 0.0036(13) 0.0325(15) 0.0196(12)
C18 0.0635(15) 0.0557(15) 0.0726(13) 0.0063(11) 0.0288(11) 0.0069(9)
Fe1 0.06105(19) 0.05138(17) 0.04986(16) 0.00331(16) 0.02204(12) 0.00424(13)

loop_
_atom_type_symbol
_atom_type_description
_atom_type_scat_dispersion_real
_atom_type_scat_dispersion_imag
_atom_type_scat_source
C C 0.0033 0.0016 'International Tables Vol C Tables 4.2.6.8 and 6.1.1.4'
H H 0.0000 0.0000 'International Tables Vol C Tables 4.2.6.8 and 6.1.1.4'
Fe Fe 0.3463 0.8444 'International Tables Vol C Tables 4.2.6.8 and 6.1.1.4'

loop_
_geom_angle_atom_site_label_1
_geom_angle_atom_site_label_2
_geom_angle_atom_site_label_3
_geom_angle
_geom_angle_publ_flag
C5 C1 C2 107.25(18) y
C5 C1 C11 126.0(2) y
C2 C1 C11 126.77(19) ?
C5 C1 Fe1 69.21(11) ?
C2 C1 Fe1 69.37(11) ?
C11 C1 Fe1 126.52(15) ?
C3 C2 C1 108.16(18) ?
C3 C2 Fe1 69.75(11) ?
C1 C2 Fe1 69.61(11) ?
C3 C2 H2 125.9 ?
C1 C2 H2 125.9 ?
Fe1 C2 H2 126.3 ?
C4 C3 C2 107.84(19) ?
C4 C3 Fe1 69.69(13) ?
C2 C3 Fe1 69.61(12) ?
C4 C3 H3 126.1 ?
C2 C3 H3 126.1 ?
Fe1 C3 H3 126.2 ?
C5 C4 C3 108.8(2) ?
C5 C4 Fe1 69.57(13) ?
C3 C4 Fe1 69.83(14) ?
C5 C4 H4 125.6 ?
C3 C4 H4 125.6 ?
Fe1 C4 H4 126.6 ?
C4 C5 C1 107.9(2) ?
C4 C5 Fe1 69.91(13) ?
C1 C5 Fe1 69.80(12) ?
C4 C5 H5 126.0 ?
C1 C5 H5 126.0 ?
Fe1 C5 H5 125.8 ?
C10 C6 C7 107.8(2) ?
C10 C6 Fe1 70.30(14) ?
C7 C6 Fe1 69.69(15) ?
C10 C6 H6 126.1 ?
C7 C6 H6 126.1 ?
Fe1 C6 H6 125.5 ?
C8 C7 C6 107.8(2) ?
C8 C7 Fe1 70.03(15) ?
C6 C7 Fe1 69.45(15) ?
C8 C7 H7 126.1 ?
C6 C7 H7 126.1 ?
Fe1 C7 H7 126.0 ?
C9 C8 C7 107.7(3) ?
C9 C8 Fe1 70.24(14) ?
C7 C8 Fe1 69.29(15) ?
C9 C8 H8 126.1 ?
C7 C8 H8 126.1 ?
Fe1 C8 H8 125.9 ?
C8 C9 C10 108.9(2) ?
C8 C9 Fe1 69.84(14) ?
C10 C9 Fe1 69.70(13) ?
C8 C9 H9 125.5 ?
C10 C9 H9 125.5 ?
Fe1 C9 H9 126.5 ?
C9 C10 C6 107.8(3) ?
C9 C10 Fe1 70.03(13) ?
C6 C10 Fe1 69.25(14) ?
C9 C10 H10 126.1 ?
C6 C10 H10 126.1 ?
Fe1 C10 H10 126.2 ?
C12 C11 C1 178.5(3) y
C11 C12 C13 179.0(2) y
C14 C13 C18 118.52(19) ?
C14 C13 C12 121.28(19) ?
C18 C13 C12 120.20(19) ?
C15 C14 C13 120.2(2) ?
C15 C14 H14 119.9 ?
C13 C14 H14 119.9 ?
C16 C15 C14 120.6(2) ?
C16 C15 H15 119.7 ?
C14 C15 H15 119.7 ?
C17 C16 C15 119.5(2) ?
C17 C16 H16 120.2 ?
C15 C16 H16 120.2 ?
C16 C17 C18 120.9(2) ?
C16 C17 H17 119.5 ?
C18 C17 H17 119.5 ?
C17 C18 C13 120.2(2) ?
C17 C18 H18 119.9 ?
C13 C18 H18 119.9 ?
C6 Fe1 C7 40.86(12) ?
C6 Fe1 C5 122.19(11) ?
C7 Fe1 C5 158.78(11) ?
C6 Fe1 C8 68.46(12) ?
C7 Fe1 C8 40.68(11) ?
C5 Fe1 C8 158.68(11) ?
C6 Fe1 C10 40.45(11) ?
C7 Fe1 C10 68.13(12) ?
C5 Fe1 C10 107.18(10) ?
C8 Fe1 C10 67.90(11) ?
C6 Fe1 C4 158.82(12) ?
C7 Fe1 C4 159.25(12) ?
C5 Fe1 C4 40.52(9) ?
C8 Fe1 C4 123.54(11) ?
C10 Fe1 C4 123.54(11) ?
C6 Fe1 C2 122.23(10) ?
C7 Fe1 C2 107.45(10) ?
C5 Fe1 C2 68.78(9) ?
C8 Fe1 C2 123.61(11) ?
C10 Fe1 C2 158.18(10) ?
C4 Fe1 C2 68.18(9) ?
C6 Fe1 C3 158.73(12) ?
C7 Fe1 C3 123.05(12) ?
C5 Fe1 C3 68.54(9) ?
C8 Fe1 C3 108.44(10) ?
C10 Fe1 C3 159.70(11) ?
C4 Fe1 C3 40.48(9) ?
C2 Fe1 C3 40.64(8) ?
C6 Fe1 C1 106.36(10) ?
C7 Fe1 C1 122.50(10) ?
C5 Fe1 C1 40.99(8) ?
C8 Fe1 C1 159.43(11) ?
C10 Fe1 C1 121.91(10) ?
C4 Fe1 C1 68.43(9) ?
C2 Fe1 C1 41.02(8) ?
C3 Fe1 C1 68.75(8) ?
C6 Fe1 C9 67.84(11) ?
C7 Fe1 C9 67.65(11) ?
C5 Fe1 C9 123.04(10) ?
C8 Fe1 C9 39.92(10) ?
C10 Fe1 C9 40.27(11) ?
C4 Fe1 C9 109.01(10) ?
C2 Fe1 C9 159.76(11) ?
C3 Fe1 C9 124.19(10) ?
C1 Fe1 C9 158.39(11) ?

loop_
_geom_bond_atom_site_label_1
_geom_bond_atom_site_label_2
_geom_bond_distance
_geom_bond_publ_flag
C1 C5 1.425(3) ?
C1 C2 1.428(3) ?
C1 C11 1.429(3) y
C1 Fe1 2.0390(19) ?
C2 C3 1.414(3) ?
C2 Fe1 2.0358(19) ?
C2 H2 0.9300 ?
C3 C4 1.409(3) ?
C3 Fe1 2.038(2) ?
C3 H3 0.9300 ?
C4 C5 1.408(3) ?
C4 Fe1 2.036(2) ?
C4 H4 0.9300 ?
C5 Fe1 2.031(2) ?
C5 H5 0.9300 ?
C6 C10 1.402(4) ?
C6 C7 1.412(4) ?
C6 Fe1 2.021(3) ?
C6 H6 0.9300 ?
C7 C8 1.411(4) ?
C7 Fe1 2.024(3) ?
C7 H7 0.9300 ?
C8 C9 1.390(4) ?
C8 Fe1 2.034(2) ?
C8 H8 0.9300 ?
C9 C10 1.402(4) ?
C9 Fe1 2.039(2) ?
C9 H9 0.9300 ?
C10 Fe1 2.035(2) ?
C10 H10 0.9300 ?
C11 C12 1.192(3) y
C12 C13 1.440(3) y
C13 C14 1.384(3) ?
C13 C18 1.387(3) ?
C14 C15 1.378(3) ?
C14 H14 0.9300 ?
C15 C16 1.367(4) ?
C15 H15 0.9300 ?
C16 C17 1.360(4) ?
C16 H16 0.9300 ?
C17 C18 1.372(3) ?
C17 H17 0.9300 ?
C18 H18 0.9300 ?

loop_
_geom_hbond_atom_site_label_D
_geom_hbond_atom_site_label_H
_geom_hbond_atom_site_label_A
_geom_hbond_site_symmetry_A
_geom_hbond_distance_DH
_geom_hbond_distance_HA
_geom_hbond_distance_DA
_geom_hbond_angle_DHA
C7 H7 Cg3 2_645 0.93 3.128 3.927(3) 145.04
C14 H14 Cg2 3_666 0.93 3.143 3.817(3) 130.81
C15 H15 Cg2 3_666 0.93 3.246 3.870(3) 126.30
C18 H18 Cg1 2_755 0.93 2.716 3.535(3) 147.41

loop_
_geom_torsion_atom_site_label_1
_geom_torsion_atom_site_label_2
_geom_torsion_atom_site_label_3
_geom_torsion_atom_site_label_4
_geom_torsion
_geom_torsion_publ_flag
C5 C1 C2 C3 -0.2(2) ?
C11 C1 C2 C3 179.9(2) y
Fe1 C1 C2 C3 -59.30(15) ?
C5 C1 C2 Fe1 59.07(14) ?
C11 C1 C2 Fe1 -120.8(2) ?
C1 C2 C3 C4 -0.2(2) ?
Fe1 C2 C3 C4 -59.43(15) ?
C1 C2 C3 Fe1 59.21(14) ?
C2 C3 C4 C5 0.6(3) ?
Fe1 C3 C4 C5 -58.79(15) ?
C2 C3 C4 Fe1 59.38(15) ?
C3 C4 C5 C1 -0.7(2) ?
Fe1 C4 C5 C1 -59.69(15) ?
C3 C4 C5 Fe1 58.96(16) ?
C2 C1 C5 C4 0.6(2) ?
C11 C1 C5 C4 -179.51(19) ?
Fe1 C1 C5 C4 59.76(15) ?
C2 C1 C5 Fe1 -59.17(14) ?
C11 C1 C5 Fe1 120.7(2) ?
C10 C6 C7 C8 -0.5(3) ?
Fe1 C6 C7 C8 59.75(18) ?
C10 C6 C7 Fe1 -60.25(17) ?
C6 C7 C8 C9 0.6(3) ?
Fe1 C7 C8 C9 60.00(18) ?
C6 C7 C8 Fe1 -59.39(18) ?
C7 C8 C9 C10 -0.5(3) ?
Fe1 C8 C9 C10 58.91(17) ?
C7 C8 C9 Fe1 -59.40(18) ?
C8 C9 C10 C6 0.2(3) ?
Fe1 C9 C10 C6 59.17(17) ?
C8 C9 C10 Fe1 -59.00(18) ?
C7 C6 C10 C9 0.2(3) ?
Fe1 C6 C10 C9 -59.67(17) ?
C7 C6 C10 Fe1 59.87(17) ?
C18 C13 C14 C15 1.1(3) ?
C12 C13 C14 C15 -179.1(2) y
C13 C14 C15 C16 -0.8(4) ?
C14 C15 C16 C17 0.1(4) ?
C15 C16 C17 C18 0.5(4) ?
C16 C17 C18 C13 -0.2(4) ?
C14 C13 C18 C17 -0.6(3) ?
C12 C13 C18 C17 179.6(2) ?
C10 C6 Fe1 C7 118.6(2) ?
C10 C6 Fe1 C5 -78.45(18) ?
C7 C6 Fe1 C5 162.96(14) ?
C10 C6 Fe1 C8 80.76(18) ?
C7 C6 Fe1 C8 -37.82(16) ?
C7 C6 Fe1 C10 -118.6(2) ?
C10 C6 Fe1 C4 -47.9(3) ?
C7 C6 Fe1 C4 -166.5(2) ?
C10 C6 Fe1 C2 -162.20(15) ?
C7 C6 Fe1 C2 79.22(18) ?
C10 C6 Fe1 C3 166.4(2) ?
C7 C6 Fe1 C3 47.8(3) ?
C10 C6 Fe1 C1 -120.32(16) ?
C7 C6 Fe1 C1 121.10(16) ?
C10 C6 Fe1 C9 37.61(17) ?
C7 C6 Fe1 C9 -80.98(17) ?
C8 C7 Fe1 C6 -119.0(2) ?
C8 C7 Fe1 C5 -162.2(2) ?
C6 C7 Fe1 C5 -43.3(3) ?
C6 C7 Fe1 C8 119.0(2) ?
C8 C7 Fe1 C10 -81.08(18) ?
C6 C7 Fe1 C10 37.87(15) ?
C8 C7 Fe1 C4 47.3(4) ?
C6 C7 Fe1 C4 166.3(2) ?
C8 C7 Fe1 C2 121.63(17) ?
C6 C7 Fe1 C2 -119.42(16) ?
C8 C7 Fe1 C3 79.75(19) ?
C6 C7 Fe1 C3 -161.30(15) ?
C8 C7 Fe1 C1 164.11(15) ?
C6 C7 Fe1 C1 -76.94(18) ?
C8 C7 Fe1 C9 -37.46(16) ?
C6 C7 Fe1 C9 81.49(17) ?
C4 C5 Fe1 C6 163.60(14) ?
C1 C5 Fe1 C6 -77.47(16) ?
C4 C5 Fe1 C7 -164.4(3) ?
C1 C5 Fe1 C7 -45.5(3) ?
C4 C5 Fe1 C8 48.8(3) ?
C1 C5 Fe1 C8 167.7(3) ?
C4 C5 Fe1 C10 121.89(15) ?
C1 C5 Fe1 C10 -119.18(14) ?
C1 C5 Fe1 C4 118.93(18) ?
C4 C5 Fe1 C2 -80.83(13) ?
C1 C5 Fe1 C2 38.09(12) ?
C4 C5 Fe1 C3 -37.06(12) ?
C1 C5 Fe1 C3 81.87(13) ?
C4 C5 Fe1 C1 -118.93(18) ?
C4 C5 Fe1 C9 80.62(16) ?
C1 C5 Fe1 C9 -160.45(14) ?
C9 C8 Fe1 C6 -80.78(18) ?
C7 C8 Fe1 C6 37.98(16) ?
C9 C8 Fe1 C7 -118.8(2) ?
C9 C8 Fe1 C5 43.5(3) ?
C7 C8 Fe1 C5 162.3(2) ?
C9 C8 Fe1 C10 -37.06(17) ?
C7 C8 Fe1 C10 81.70(19) ?
C9 C8 Fe1 C4 79.44(19) ?
C7 C8 Fe1 C4 -161.79(17) ?
C9 C8 Fe1 C2 164.00(15) ?
C7 C8 Fe1 C2 -77.2(2) ?
C9 C8 Fe1 C3 121.63(17) ?
C7 C8 Fe1 C3 -119.60(18) ?
C9 C8 Fe1 C1 -159.8(2) ?
C7 C8 Fe1 C1 -41.1(4) ?
C7 C8 Fe1 C9 118.8(2) ?
C9 C10 Fe1 C6 119.0(3) ?
C9 C10 Fe1 C7 80.78(19) ?
C6 C10 Fe1 C7 -38.24(17) ?
C9 C10 Fe1 C5 -121.19(17) ?
C6 C10 Fe1 C5 119.78(17) ?
C9 C10 Fe1 C8 36.75(16) ?
C6 C10 Fe1 C8 -82.28(19) ?
C9 C10 Fe1 C4 -79.75(19) ?
C6 C10 Fe1 C4 161.22(16) ?
C9 C10 Fe1 C2 163.1(2) ?
C6 C10 Fe1 C2 44.1(4) ?
C9 C10 Fe1 C3 -46.7(4) ?
C6 C10 Fe1 C3 -165.7(3) ?
C9 C10 Fe1 C1 -163.62(16) ?
C6 C10 Fe1 C1 77.36(19) ?
C6 C10 Fe1 C9 -119.0(3) ?
C5 C4 Fe1 C6 -41.4(3) ?
C3 C4 Fe1 C6 -161.6(2) ?
C5 C4 Fe1 C7 164.1(3) ?
C3 C4 Fe1 C7 43.8(3) ?
C3 C4 Fe1 C5 -120.24(17) ?
C5 C4 Fe1 C8 -160.83(14) ?
C3 C4 Fe1 C8 78.93(16) ?
C5 C4 Fe1 C10 -76.70(16) ?
C3 C4 Fe1 C10 163.06(13) ?
C5 C4 Fe1 C2 82.43(13) ?
C3 C4 Fe1 C2 -37.81(12) ?
C5 C4 Fe1 C3 120.24(17) ?
C5 C4 Fe1 C1 38.12(12) ?
C3 C4 Fe1 C1 -82.11(13) ?
C5 C4 Fe1 C9 -118.98(14) ?
C3 C4 Fe1 C9 120.78(15) ?
C3 C2 Fe1 C6 -163.12(16) ?
C1 C2 Fe1 C6 77.44(17) ?
C3 C2 Fe1 C7 -120.77(16) ?
C1 C2 Fe1 C7 119.79(15) ?
C3 C2 Fe1 C5 81.37(15) ?
C1 C2 Fe1 C5 -38.07(13) ?
C3 C2 Fe1 C8 -78.98(18) ?
C1 C2 Fe1 C8 161.58(14) ?
C3 C2 Fe1 C10 164.6(3) ?
C1 C2 Fe1 C10 45.2(3) ?
C3 C2 Fe1 C4 37.67(14) ?
C1 C2 Fe1 C4 -81.77(14) ?
C1 C2 Fe1 C3 -119.44(19) ?
C3 C2 Fe1 C1 119.44(19) ?
C3 C2 Fe1 C9 -48.2(3) ?
C1 C2 Fe1 C9 -167.7(3) ?
C4 C3 Fe1 C6 161.7(3) ?
C2 C3 Fe1 C6 42.6(3) ?
C4 C3 Fe1 C7 -162.97(15) ?
C2 C3 Fe1 C7 77.94(17) ?
C4 C3 Fe1 C5 37.10(13) ?
C2 C3 Fe1 C5 -81.99(14) ?
C4 C3 Fe1 C8 -120.43(15) ?
C2 C3 Fe1 C8 120.49(15) ?
C4 C3 Fe1 C10 -44.4(3) ?
C2 C3 Fe1 C10 -163.5(3) ?
C2 C3 Fe1 C4 -119.09(19) ?
C4 C3 Fe1 C2 119.09(19) ?
C4 C3 Fe1 C1 81.26(14) ?
C2 C3 Fe1 C1 -37.83(13) ?
C4 C3 Fe1 C9 -79.09(17) ?
C2 C3 Fe1 C9 161.83(15) ?
C5 C1 Fe1 C6 120.57(15) ?
C2 C1 Fe1 C6 -120.62(15) ?
C11 C1 Fe1 C6 0.5(2) ?
C5 C1 Fe1 C7 162.18(14) ?
C2 C1 Fe1 C7 -79.01(17) ?
C11 C1 Fe1 C7 42.1(2) ?
C2 C1 Fe1 C5 118.81(18) ?
C11 C1 Fe1 C5 -120.1(2) ?
C5 C1 Fe1 C8 -167.3(3) ?
C2 C1 Fe1 C8 -48.5(3) ?
C11 C1 Fe1 C8 72.6(3) ?
C5 C1 Fe1 C10 79.28(16) ?
C2 C1 Fe1 C10 -161.91(15) ?
C11 C1 Fe1 C10 -40.8(2) ?
C5 C1 Fe1 C4 -37.70(13) ?
C2 C1 Fe1 C4 81.11(14) ?
C11 C1 Fe1 C4 -157.7(2) ?
C5 C1 Fe1 C2 -118.81(18) ?
C11 C1 Fe1 C2 121.1(2) ?
C5 C1 Fe1 C3 -81.32(14) ?
C2 C1 Fe1 C3 37.48(13) ?
C11 C1 Fe1 C3 158.6(2) ?
C5 C1 Fe1 C9 49.6(3) ?
C2 C1 Fe1 C9 168.4(3) ?
C11 C1 Fe1 C9 -70.4(3) ?
C8 C9 Fe1 C6 82.47(19) ?
C10 C9 Fe1 C6 -37.78(18) ?
C8 C9 Fe1 C7 38.16(17) ?
C10 C9 Fe1 C7 -82.09(19) ?
C8 C9 Fe1 C5 -162.62(16) ?
C10 C9 Fe1 C5 77.13(19) ?
C10 C9 Fe1 C8 -120.2(2) ?
C8 C9 Fe1 C10 120.2(2) ?
C8 C9 Fe1 C4 -119.93(17) ?
C10 C9 Fe1 C4 119.83(18) ?
C8 C9 Fe1 C2 -41.6(4) ?
C10 C9 Fe1 C2 -161.8(3) ?
C8 C9 Fe1 C3 -77.53(19) ?
C10 C9 Fe1 C3 162.22(17) ?
C8 C9 Fe1 C1 160.8(2) ?
C10 C9 Fe1 C1 40.5(4) ?
